data_7707312
loop_
_publ_author_name
'., Richa'
'Kushwaha , Namrata'
'Negi, Sheetal'
'Kumar, Ajay'
'Zangrando, Ennio'
'Kataria, Ramesh'
'Saini, Vikram'

_publ_section_title
;
 Synthesis, characterization and utility of a series of novel copper(II)
 complexes as an excellent surface disinfectant against nosocomial
 infections
;
_journal_name_full 'Dalton Transactions'
_journal_paper_doi 10.1039/D1DT00199J
_journal_year 2021
_chemical_compound_source Synthesize
_chemical_formula_moiety 'C21 H18 Cu I N3 O4, C2 H3 N'
_chemical_formula_sum 'C23 H21 Cu I N4 O4'
_chemical_formula_weight 607.88
_space_group_crystal_system triclinic
_space_group_IT_number 2
_space_group_name_Hall '-P 1'
_space_group_name_H-M_alt 'P -1'
_atom_sites_solution_hydrogens geom
_atom_sites_solution_primary direct
_audit_creation_date 2020-12-26
_audit_creation_method
;
Olex2 1.2-ac3
(compiled 2017.01.05 svn.r3372 for Rigaku Oxford Diffraction, GUI svn.r5289)
;
_audit_update_record
;
2020-12-26 deposited with the CCDC.	2021-04-23 downloaded from the CCDC.
;
_cell_angle_alpha 74.599(4)
_cell_angle_beta 86.394(3)
_cell_angle_gamma 64.904(4)
_cell_formula_units_Z 2
_cell_length_a 8.9881(3)
_cell_length_b 9.2451(4)
_cell_length_c 16.5516(7)
_cell_measurement_reflns_used 7819
_cell_measurement_temperature 293(2)
_cell_measurement_theta_max 26.1300
_cell_measurement_theta_min 3.4720
_cell_volume 1198.86(10)
_computing_cell_refinement 'CrysAlisPro 1.171.39.46 (Rigaku OD, 2018)'
_computing_data_collection 'CrysAlisPro 1.171.39.46 (Rigaku OD, 2018)'
_computing_data_reduction 'CrysAlisPro 1.171.39.46 (Rigaku OD, 2018)'
_computing_molecular_graphics 'Olex2 (Dolomanov et al., 2009)'
_computing_publication_material 'Olex2 (Dolomanov et al., 2009)'
_computing_structure_refinement 'ShelXL (Sheldrick, 2015)'
_computing_structure_solution 'SIR2004 (Burla et al., 2007)'
_diffrn_ambient_temperature 293(2)
_diffrn_detector 'CCD plate'
_diffrn_detector_type HyPix3000
_diffrn_measured_fraction_theta_full 0.989
_diffrn_measured_fraction_theta_max 0.930
_diffrn_measurement_details
;
List of Runs (angles in degrees, time in seconds):

  # Type    Start    End  Width  t~exp~   \w     \q     \k     \f   Frames
#--------------------------------------------------------------------------
  1  \w    -62.00 -11.00   0.50   11.62    --   -9.95 138.00 -26.00  102
  2  \w    -59.00 -34.00   0.50   11.62    --   -9.95 131.00 158.00   50
  3  \w     26.00  51.00   0.50   11.62    --   10.22-138.00 -87.00   50
  4  \w     10.00  35.00   0.50   11.62    --   10.22-131.00  87.00   50
  5  \w     24.00  50.00   0.50   11.62    --   -9.95  38.00   0.00   52
  6  \w    -58.00 -28.00   0.50   11.62    --   -9.95 125.00-150.00   60
  7  \w    -27.00   1.00   0.50   11.62    --   10.22 120.00 -39.97   56
  8  \w     12.00  55.00   0.50   11.62    --   10.22-125.00 150.00   86
  9  \w    -34.00  24.00   0.50   11.62    --   10.22 -38.00-120.00  116
 10  \w    -19.00  43.00   0.50   11.62    --   10.22 -99.00   0.00  124
 11  \w    -36.00  -8.00   0.50   11.62    --   10.22 130.00 104.56   56
 12  \w    -11.00  43.00   0.50   11.62    --   10.22 -99.00-180.00  108
 13  \w    -18.00  19.00   0.50   11.62    --   10.22 -99.00  90.00   74
 14  \w      7.00  44.00   0.50   11.62    --   10.22-125.00   0.00   74
 15  \w    -59.00  17.00   0.50   11.62    --   10.22 -19.00-180.00  152
 16  \w    -31.00  -6.00   0.50   11.62    --   10.22 126.00-152.38   50
 17  \w    -56.00  22.00   0.50   11.62    --   10.22 -19.00  90.00  156
;
_diffrn_measurement_device 'four-circle diffractometer'
_diffrn_measurement_device_type 'SuperNova, Single source at offset/far, HyPix3000'
_diffrn_measurement_method '\w scans'
_diffrn_orient_matrix_type 'CrysAlisPro convention (1999,Acta A55,543-557)'
_diffrn_orient_matrix_UB_11 0.0130238000
_diffrn_orient_matrix_UB_12 0.0700489000
_diffrn_orient_matrix_UB_13 -0.0225932000
_diffrn_orient_matrix_UB_21 0.0162557000
_diffrn_orient_matrix_UB_22 0.0126088000
_diffrn_orient_matrix_UB_23 0.0383430000
_diffrn_orient_matrix_UB_31 0.0847624000
_diffrn_orient_matrix_UB_32 -0.0514853000
_diffrn_orient_matrix_UB_33 -0.0012700000
_diffrn_radiation_monochromator mirror
_diffrn_radiation_probe x-ray
_diffrn_radiation_type MoK\a
_diffrn_radiation_wavelength 0.71073
_diffrn_reflns_av_R_equivalents 0.0634
_diffrn_reflns_av_unetI/netI 0.0765
_diffrn_reflns_Laue_measured_fraction_full 0.989
_diffrn_reflns_Laue_measured_fraction_max 0.930
_diffrn_reflns_limit_h_max 11
_diffrn_reflns_limit_h_min -10
_diffrn_reflns_limit_k_max 10
_diffrn_reflns_limit_k_min -11
_diffrn_reflns_limit_l_max 21
_diffrn_reflns_limit_l_min -21
_diffrn_reflns_number 15511
_diffrn_reflns_point_group_measured_fraction_full 0.989
_diffrn_reflns_point_group_measured_fraction_max 0.930
_diffrn_reflns_theta_full 25.242
_diffrn_reflns_theta_max 27.434
_diffrn_reflns_theta_min 3.340
_diffrn_source 'micro-focus sealed X-ray tube'
_diffrn_source_type 'SuperNova (Mo) X-ray Source'
_exptl_absorpt_coefficient_mu 2.235
_exptl_absorpt_correction_T_max 1.00000
_exptl_absorpt_correction_T_min 0.79125
_exptl_absorpt_correction_type multi-scan
_exptl_absorpt_process_details
;
CrysAlisPro 1.171.39.46 (Rigaku Oxford Diffraction, 2018)
Empirical absorption correction using spherical harmonics,
 implemented in SCALE3 ABSPACK scaling algorithm.
;
_exptl_crystal_colour 'dark blue'
_exptl_crystal_colour_modifier dark
_exptl_crystal_colour_primary blue
_exptl_crystal_density_diffrn 1.684
_exptl_crystal_description block
_exptl_crystal_F_000 602
_exptl_crystal_recrystallization_method 'Slow evaporation'
_exptl_crystal_size_max 0.26
_exptl_crystal_size_mid 0.24
_exptl_crystal_size_min 0.2
_refine_diff_density_max 0.630
_refine_diff_density_min -0.864
_refine_diff_density_rms 0.105
_refine_ls_extinction_method none
_refine_ls_goodness_of_fit_ref 1.077
_refine_ls_hydrogen_treatment constr
_refine_ls_matrix_type full
_refine_ls_number_parameters 301
_refine_ls_number_reflns 5085
_refine_ls_number_restraints 0
_refine_ls_restrained_S_all 1.077
_refine_ls_R_factor_all 0.1091
_refine_ls_R_factor_gt 0.0670
_refine_ls_shift/su_max 0.000
_refine_ls_shift/su_mean 0.000
_refine_ls_structure_factor_coef Fsqd
_refine_ls_weighting_details 'w=1/[\s^2^(Fo^2^)+(0.0976P)^2^] where P=(Fo^2^+2Fc^2^)/3'
_refine_ls_weighting_scheme calc
_refine_ls_wR_factor_gt 0.1739
_refine_ls_wR_factor_ref 0.1947
_reflns_Friedel_coverage 0.000
_reflns_number_gt 3137
_reflns_number_total 5085
_reflns_threshold_expression 'I > 2\s(I)'
_cod_data_source_file d1dt00199j2.cif
_cod_data_source_block Complex-5d
_cod_original_cell_volume 1198.86(9)
_cod_database_code 7707312
_shelx_shelxl_version_number 2017/1
_chemical_oxdiff_formula 'Cu C H N O I'
_shelx_space_group_comment
;
The symmetry employed for this shelxl refinement is uniquely defined
by the following loop, which should always be used as a source of
symmetry information in preference to the above space-group names.
They are only intended as comments.
;
_diffrn_oxdiff_ac3_digest_frames
;
01b53c0cdea9cf8e86b6d38f7132818f17000252e7c
;
_reflns_odcompleteness_completeness 99.59
_reflns_odcompleteness_iscentric 1
_reflns_odcompleteness_theta 26.32
_olex2_refinement_description
;
1. Fixed Uiso
 At 1.2 times of:
  All C(H) groups, All N(H,H) groups
 At 1.5 times of:
  All C(H,H,H) groups
2.a Secondary CH2 refined with riding coordinates:
 N3(H3A,H3B)
2.b Aromatic/amide H refined with riding coordinates:
 C9(H9), C21(H21), C17(H17), C3(H3), C7(H7), C4(H4), C18(H18), C20(H20),
 C5(H5), C6(H6)
2.c Idealised Me refined as rotating group:
 C14(H14A,H14B,H14C), C15(H15A,H15B,H15C), C22(H22A,H22B,H22C)
;
_olex2_submission_special_instructions 'No special instructions were received'
_oxdiff_exptl_absorpt_empirical_details
;
Empirical correction (ABSPACK) includes:
- Absorption correction using spherical harmonics
- Frame scaling
;
_oxdiff_exptl_absorpt_empirical_full_max 1.873
_oxdiff_exptl_absorpt_empirical_full_min 0.600

loop_
_space_group_symop_operation_xyz
'x, y, z'
'-x, -y, -z'

loop_
_atom_site_label
_atom_site_type_symbol
_atom_site_fract_x
_atom_site_fract_y
_atom_site_fract_z
_atom_site_U_iso_or_equiv
_atom_site_adp_type
_atom_site_occupancy
_atom_site_site_symmetry_order
_atom_site_calc_flag
_atom_site_refinement_flags_posn
_atom_site_refinement_flags_adp
_atom_site_refinement_flags_occupancy
_atom_site_disorder_assembly
_atom_site_disorder_group
Cu1 Cu 0.71976(6) 0.64000(7) 0.45161(4) 0.0435(2) Uani 1 1 d . . . . .
I1 I 0.72852(11) 0.68970(11) 0.00514(4) 0.1430(4) Uani 1 1 d . . . . .
O1 O 0.7934(4) 0.4408(4) 0.5391(2) 0.0489(9) Uani 1 1 d . . . . .
O3 O 0.2341(4) 1.2630(4) 0.3488(2) 0.0499(10) Uani 1 1 d . . . . .
O2 O 0.6428(4) 0.8414(4) 0.3718(3) 0.0558(11) Uani 1 1 d . . . . .
N2 N 0.5264(4) 0.7005(5) 0.5141(3) 0.0412(10) Uani 1 1 d . . . . .
O4 O 0.1405(4) 1.1824(5) 0.4681(3) 0.0734(14) Uani 1 1 d . . . . .
N3 N 0.9199(4) 0.5458(5) 0.3863(3) 0.0468(11) Uani 1 1 d . . . . .
H3A H 0.988773 0.589401 0.391892 0.056 Uiso 1 1 calc R . . . .
H3B H 0.971024 0.437093 0.408933 0.056 Uiso 1 1 calc R . . . .
N1 N 0.5316(4) 0.5713(5) 0.5828(3) 0.0451(11) Uani 1 1 d . . . . .
C1 C 0.6743(5) 0.4446(6) 0.5893(4) 0.0430(12) Uani 1 1 d . . . . .
C16 C 0.8858(5) 0.5747(6) 0.2987(4) 0.0449(13) Uani 1 1 d . . . . .
C12 C 0.3854(5) 0.9781(6) 0.4289(3) 0.0381(12) Uani 1 1 d . . . . .
C13 C 0.3942(5) 0.8423(6) 0.4998(3) 0.0381(11) Uani 1 1 d . . . . .
C9 C 0.4835(6) 1.1078(6) 0.3002(4) 0.0489(14) Uani 1 1 d . . . . .
H9 H 0.563508 1.099726 0.261068 0.059 Uiso 1 1 calc R . . . .
C10 C 0.3485(6) 1.2493(6) 0.2909(4) 0.0457(13) Uani 1 1 d . . . . .
C2 C 0.7113(6) 0.2937(6) 0.6581(4) 0.0444(13) Uani 1 1 d . . . . .
C11 C 0.2478(6) 1.1395(7) 0.4198(4) 0.0468(13) Uani 1 1 d . . . . .
C8 C 0.5066(5) 0.9697(6) 0.3691(4) 0.0452(13) Uani 1 1 d . . . . .
C14 C 0.2510(6) 0.8526(7) 0.5547(4) 0.0553(16) Uani 1 1 d . . . . .
H14A H 0.275237 0.745888 0.592644 0.083 Uiso 1 1 calc GR . . . .
H14B H 0.153930 0.886790 0.520065 0.083 Uiso 1 1 calc GR . . . .
H14C H 0.232883 0.931645 0.586088 0.083 Uiso 1 1 calc GR . . . .
C21 C 0.8593(6) 0.4601(7) 0.2699(4) 0.0539(15) Uani 1 1 d . . . . .
H21 H 0.869247 0.361348 0.307477 0.065 Uiso 1 1 calc R . . . .
C17 C 0.8684(7) 0.7207(7) 0.2424(4) 0.0560(15) Uani 1 1 d . . . . .
H17 H 0.885258 0.799266 0.261123 0.067 Uiso 1 1 calc R . . . .
C3 C 0.8597(6) 0.1575(6) 0.6627(4) 0.0523(14) Uani 1 1 d . . . . .
H3 H 0.934920 0.161397 0.621923 0.063 Uiso 1 1 calc R . . . .
C7 C 0.6007(7) 0.2826(8) 0.7197(4) 0.0591(16) Uani 1 1 d . . . . .
H7 H 0.499894 0.372709 0.717693 0.071 Uiso 1 1 calc R . . . .
C19 C 0.7993(8) 0.6362(10) 0.1314(4) 0.0701(19) Uani 1 1 d . . . . .
C15 C 0.3026(7) 1.4004(7) 0.2205(4) 0.0637(17) Uani 1 1 d . . . . .
H15A H 0.201254 1.423440 0.192754 0.096 Uiso 1 1 calc GR . . . .
H15B H 0.387816 1.383800 0.181313 0.096 Uiso 1 1 calc GR . . . .
H15C H 0.288855 1.492160 0.241692 0.096 Uiso 1 1 calc GR . . . .
C4 C 0.8977(8) 0.0139(8) 0.7283(5) 0.0685(18) Uani 1 1 d . . . . .
H4 H 0.997240 -0.077846 0.730416 0.082 Uiso 1 1 calc R . . . .
C18 C 0.8266(8) 0.7530(9) 0.1588(4) 0.0698(19) Uani 1 1 d . . . . .
H18 H 0.816670 0.851718 0.121199 0.084 Uiso 1 1 calc R . . . .
C20 C 0.8183(8) 0.4898(10) 0.1862(5) 0.0719(19) Uani 1 1 d . . . . .
H20 H 0.803774 0.410138 0.167403 0.086 Uiso 1 1 calc R . . . .
C5 C 0.7919(9) 0.0079(9) 0.7877(5) 0.081(2) Uani 1 1 d . . . . .
H5 H 0.820966 -0.086048 0.832639 0.097 Uiso 1 1 calc R . . . .
C6 C 0.6393(9) 0.1392(10) 0.7837(5) 0.079(2) Uani 1 1 d . . . . .
H6 H 0.563603 0.131060 0.823612 0.095 Uiso 1 1 calc R . . . .
C22 C 0.792(3) 0.237(2) -0.0380(9) 0.236(9) Uani 1 1 d . . . . .
H22A H 0.709033 0.231912 -0.069617 0.353 Uiso 1 1 calc GR . . . .
H22B H 0.897399 0.152940 -0.043910 0.353 Uiso 1 1 calc GR . . . .
H22C H 0.792904 0.344151 -0.058721 0.353 Uiso 1 1 calc GR . . . .
C23 C 0.7549(14) 0.2119(14) 0.0494(9) 0.115(3) Uani 1 1 d . . . . .
N4 N 0.7271(17) 0.1934(15) 0.1158(8) 0.165(4) Uani 1 1 d . . . . .

loop_
_atom_site_aniso_label
_atom_site_aniso_U_11
_atom_site_aniso_U_22
_atom_site_aniso_U_33
_atom_site_aniso_U_23
_atom_site_aniso_U_13
_atom_site_aniso_U_12
Cu1 0.0330(3) 0.0354(4) 0.0476(4) -0.0130(3) 0.0028(2) 0.0000(2)
I1 0.2026(8) 0.1636(8) 0.0564(5) -0.0163(5) -0.0220(4) -0.0752(6)
O1 0.0333(17) 0.038(2) 0.059(3) -0.0106(18) 0.0050(15) -0.0012(14)
O3 0.0411(18) 0.036(2) 0.055(3) -0.0097(18) 0.0022(16) -0.0010(15)
O2 0.0443(19) 0.0349(19) 0.063(3) -0.0075(18) 0.0135(17) 0.0023(15)
N2 0.033(2) 0.033(2) 0.050(3) -0.014(2) 0.0019(17) -0.0058(16)
O4 0.053(2) 0.053(2) 0.070(3) -0.007(2) 0.020(2) 0.0114(19)
N3 0.033(2) 0.042(2) 0.051(3) -0.013(2) -0.0014(18) -0.0021(17)
N1 0.037(2) 0.036(2) 0.049(3) -0.009(2) 0.0051(18) -0.0056(18)
C1 0.038(3) 0.038(3) 0.050(3) -0.016(3) -0.004(2) -0.010(2)
C16 0.030(2) 0.041(3) 0.052(4) -0.011(3) 0.007(2) -0.005(2)
C12 0.032(2) 0.032(3) 0.044(3) -0.013(2) -0.0006(19) -0.0057(19)
C13 0.031(2) 0.035(3) 0.045(3) -0.015(2) 0.0008(19) -0.0088(19)
C9 0.042(3) 0.038(3) 0.055(4) -0.013(3) 0.007(2) -0.005(2)
C10 0.046(3) 0.036(3) 0.049(4) -0.013(3) 0.003(2) -0.010(2)
C2 0.047(3) 0.036(3) 0.052(4) -0.010(3) -0.005(2) -0.019(2)
C11 0.039(3) 0.039(3) 0.052(4) -0.018(3) 0.004(2) -0.004(2)
C8 0.032(2) 0.041(3) 0.052(3) -0.016(3) 0.002(2) -0.003(2)
C14 0.035(3) 0.038(3) 0.081(5) -0.011(3) 0.014(3) -0.009(2)
C21 0.057(3) 0.048(3) 0.057(4) -0.014(3) 0.006(3) -0.022(3)
C17 0.060(3) 0.041(3) 0.059(4) -0.014(3) 0.007(3) -0.014(3)
C3 0.056(3) 0.030(3) 0.064(4) -0.010(3) -0.008(3) -0.012(2)
C7 0.056(3) 0.049(3) 0.067(5) -0.016(3) 0.003(3) -0.018(3)
C19 0.077(4) 0.078(5) 0.049(4) -0.016(4) 0.001(3) -0.027(4)
C15 0.070(4) 0.046(3) 0.057(4) -0.011(3) 0.010(3) -0.010(3)
C4 0.076(4) 0.038(3) 0.072(5) -0.005(3) -0.012(3) -0.010(3)
C18 0.081(4) 0.054(4) 0.054(5) 0.001(3) 0.004(3) -0.019(3)
C20 0.080(4) 0.080(5) 0.063(5) -0.035(4) 0.004(3) -0.031(4)
C5 0.090(5) 0.049(4) 0.088(6) 0.012(4) -0.016(4) -0.031(4)
C6 0.084(5) 0.085(5) 0.069(5) -0.010(4) 0.008(4) -0.044(4)
C22 0.40(3) 0.27(2) 0.110(12) -0.081(13) 0.067(14) -0.20(2)
C23 0.143(8) 0.097(7) 0.121(10) -0.034(7) 0.023(8) -0.066(6)
N4 0.249(12) 0.165(11) 0.126(10) -0.038(8) 0.041(9) -0.133(9)

loop_
_atom_type_symbol
_atom_type_description
_atom_type_scat_dispersion_real
_atom_type_scat_dispersion_imag
_atom_type_scat_source
C C 0.0033 0.0016 'International Tables Vol C Tables 4.2.6.8 and 6.1.1.4'
H H 0.0000 0.0000 'International Tables Vol C Tables 4.2.6.8 and 6.1.1.4'
Cu Cu 0.3201 1.2651 'International Tables Vol C Tables 4.2.6.8 and 6.1.1.4'
I I -0.4742 1.8119 'International Tables Vol C Tables 4.2.6.8 and 6.1.1.4'
N N 0.0061 0.0033 'International Tables Vol C Tables 4.2.6.8 and 6.1.1.4'
O O 0.0106 0.0060 'International Tables Vol C Tables 4.2.6.8 and 6.1.1.4'

loop_
_geom_angle_atom_site_label_1
_geom_angle_atom_site_label_2
_geom_angle_atom_site_label_3
_geom_angle
_geom_angle_site_symmetry_1
_geom_angle_site_symmetry_3
_geom_angle_publ_flag
O1 Cu1 N2 83.26(16) . . ?
O1 Cu1 N3 91.61(16) . . ?
O2 Cu1 O1 176.24(16) . . ?
O2 Cu1 N2 94.00(16) . . ?
O2 Cu1 N3 91.41(16) . . ?
N2 Cu1 N3 171.65(19) . . ?
C1 O1 Cu1 109.3(3) . . ?
C10 O3 C11 124.1(4) . . ?
C8 O2 Cu1 128.1(3) . . ?
N1 N2 Cu1 112.8(3) . . ?
C13 N2 Cu1 128.7(4) . . ?
C13 N2 N1 118.4(4) . . ?
Cu1 N3 H3A 108.6 . . ?
Cu1 N3 H3B 108.6 . . ?
H3A N3 H3B 107.5 . . ?
C16 N3 Cu1 114.8(3) . . ?
C16 N3 H3A 108.6 . . ?
C16 N3 H3B 108.6 . . ?
C1 N1 N2 109.6(4) . . ?
O1 C1 C2 115.4(4) . . ?
N1 C1 O1 124.7(5) . . ?
N1 C1 C2 119.9(5) . . ?
C21 C16 N3 120.3(5) . . ?
C17 C16 N3 121.0(5) . . ?
C17 C16 C21 118.5(6) . . ?
C13 C12 C11 118.7(4) . . ?
C8 C12 C13 125.0(4) . . ?
C8 C12 C11 116.1(5) . . ?
N2 C13 C12 119.6(4) . . ?
N2 C13 C14 118.0(5) . . ?
C12 C13 C14 122.2(4) . . ?
C10 C9 H9 119.6 . . ?
C10 C9 C8 120.8(5) . . ?
C8 C9 H9 119.6 . . ?
O3 C10 C15 113.0(4) . . ?
C9 C10 O3 119.8(5) . . ?
C9 C10 C15 127.2(5) . . ?
C3 C2 C1 119.7(5) . . ?
C3 C2 C7 118.2(5) . . ?
C7 C2 C1 122.1(5) . . ?
O3 C11 C12 117.9(4) . . ?
O4 C11 O3 113.7(4) . . ?
O4 C11 C12 128.3(5) . . ?
O2 C8 C12 124.5(5) . . ?
O2 C8 C9 114.9(4) . . ?
C9 C8 C12 120.7(4) . . ?
C13 C14 H14A 109.5 . . ?
C13 C14 H14B 109.5 . . ?
C13 C14 H14C 109.5 . . ?
H14A C14 H14B 109.5 . . ?
H14A C14 H14C 109.5 . . ?
H14B C14 H14C 109.5 . . ?
C16 C21 H21 119.5 . . ?
C16 C21 C20 121.1(6) . . ?
C20 C21 H21 119.5 . . ?
C16 C17 H17 119.4 . . ?
C16 C17 C18 121.3(6) . . ?
C18 C17 H17 119.4 . . ?
C2 C3 H3 119.7 . . ?
C2 C3 C4 120.5(6) . . ?
C4 C3 H3 119.7 . . ?
C2 C7 H7 119.6 . . ?
C6 C7 C2 120.7(6) . . ?
C6 C7 H7 119.6 . . ?
C18 C19 I1 118.8(6) . . ?
C20 C19 I1 120.9(6) . . ?
C20 C19 C18 120.2(7) . . ?
C10 C15 H15A 109.5 . . ?
C10 C15 H15B 109.5 . . ?
C10 C15 H15C 109.5 . . ?
H15A C15 H15B 109.5 . . ?
H15A C15 H15C 109.5 . . ?
H15B C15 H15C 109.5 . . ?
C3 C4 H4 119.9 . . ?
C5 C4 C3 120.2(6) . . ?
C5 C4 H4 119.9 . . ?
C17 C18 C19 119.2(6) . . ?
C17 C18 H18 120.4 . . ?
C19 C18 H18 120.4 . . ?
C21 C20 H20 120.2 . . ?
C19 C20 C21 119.7(7) . . ?
C19 C20 H20 120.2 . . ?
C4 C5 H5 119.4 . . ?
C4 C5 C6 121.1(7) . . ?
C6 C5 H5 119.4 . . ?
C7 C6 C5 119.2(7) . . ?
C7 C6 H6 120.4 . . ?
C5 C6 H6 120.4 . . ?
H22A C22 H22B 109.5 . . ?
H22A C22 H22C 109.5 . . ?
H22B C22 H22C 109.5 . . ?
C23 C22 H22A 109.5 . . ?
C23 C22 H22B 109.5 . . ?
C23 C22 H22C 109.5 . . ?
N4 C23 C22 179.6(15) . . ?

loop_
_geom_bond_atom_site_label_1
_geom_bond_atom_site_label_2
_geom_bond_distance
_geom_bond_site_symmetry_2
_geom_bond_publ_flag
Cu1 O1 1.896(4) . ?
Cu1 O2 1.846(4) . ?
Cu1 N2 1.913(4) . ?
Cu1 N3 2.022(4) . ?
I1 C19 2.090(7) . ?
O1 C1 1.307(6) . ?
O3 C10 1.350(6) . ?
O3 C11 1.373(7) . ?
O2 C8 1.287(5) . ?
N2 N1 1.400(6) . ?
N2 C13 1.318(6) . ?
O4 C11 1.213(6) . ?
N3 H3A 0.8900 . ?
N3 H3B 0.8900 . ?
N3 C16 1.431(7) . ?
N1 C1 1.306(6) . ?
C1 C2 1.471(7) . ?
C16 C21 1.380(8) . ?
C16 C17 1.373(8) . ?
C12 C13 1.451(7) . ?
C12 C11 1.455(6) . ?
C12 C8 1.416(7) . ?
C13 C14 1.512(7) . ?
C9 H9 0.9300 . ?
C9 C10 1.333(6) . ?
C9 C8 1.415(8) . ?
C10 C15 1.479(8) . ?
C2 C3 1.381(7) . ?
C2 C7 1.393(8) . ?
C14 H14A 0.9600 . ?
C14 H14B 0.9600 . ?
C14 H14C 0.9600 . ?
C21 H21 0.9300 . ?
C21 C20 1.381(9) . ?
C17 H17 0.9300 . ?
C17 C18 1.377(9) . ?
C3 H3 0.9300 . ?
C3 C4 1.398(8) . ?
C7 H7 0.9300 . ?
C7 C6 1.383(9) . ?
C19 C18 1.390(10) . ?
C19 C20 1.363(10) . ?
C15 H15A 0.9600 . ?
C15 H15B 0.9600 . ?
C15 H15C 0.9600 . ?
C4 H4 0.9300 . ?
C4 C5 1.332(10) . ?
C18 H18 0.9300 . ?
C20 H20 0.9300 . ?
C5 H5 0.9300 . ?
C5 C6 1.384(10) . ?
C6 H6 0.9300 . ?
C22 H22A 0.9600 . ?
C22 H22B 0.9600 . ?
C22 H22C 0.9600 . ?
C22 C23 1.44(2) . ?
C23 N4 1.095(13) . ?

loop_
_geom_torsion_atom_site_label_1
_geom_torsion_atom_site_label_2
_geom_torsion_atom_site_label_3
_geom_torsion_atom_site_label_4
_geom_torsion
_geom_torsion_site_symmetry_1
_geom_torsion_site_symmetry_2
_geom_torsion_site_symmetry_3
_geom_torsion_site_symmetry_4
_geom_torsion_publ_flag
Cu1 O1 C1 N1 -4.5(6) . . . . ?
Cu1 O1 C1 C2 177.0(4) . . . . ?
Cu1 O2 C8 C12 -1.1(8) . . . . ?
Cu1 O2 C8 C9 178.8(4) . . . . ?
Cu1 N2 N1 C1 4.1(5) . . . . ?
Cu1 N2 C13 C12 -1.0(7) . . . . ?
Cu1 N2 C13 C14 174.4(4) . . . . ?
Cu1 N3 C16 C21 -91.9(5) . . . . ?
Cu1 N3 C16 C17 83.9(5) . . . . ?
I1 C19 C18 C17 178.1(4) . . . . ?
I1 C19 C20 C21 -177.6(4) . . . . ?
O1 C1 C2 C3 -4.1(7) . . . . ?
O1 C1 C2 C7 176.0(5) . . . . ?
N2 Cu1 O1 C1 5.0(3) . . . . ?
N2 Cu1 O2 C8 2.5(5) . . . . ?
N2 N1 C1 O1 0.3(7) . . . . ?
N2 N1 C1 C2 178.7(5) . . . . ?
N3 Cu1 O1 C1 -168.4(4) . . . . ?
N3 Cu1 O2 C8 176.2(5) . . . . ?
N3 C16 C21 C20 176.8(5) . . . . ?
N3 C16 C17 C18 -176.3(5) . . . . ?
N1 N2 C13 C12 -179.8(4) . . . . ?
N1 N2 C13 C14 -4.5(7) . . . . ?
N1 C1 C2 C3 177.4(5) . . . . ?
N1 C1 C2 C7 -2.6(8) . . . . ?
C1 C2 C3 C4 179.2(6) . . . . ?
C1 C2 C7 C6 -179.8(6) . . . . ?
C16 C21 C20 C19 -1.8(9) . . . . ?
C16 C17 C18 C19 0.9(9) . . . . ?
C13 N2 N1 C1 -176.9(5) . . . . ?
C13 C12 C11 O3 -174.8(5) . . . . ?
C13 C12 C11 O4 5.9(9) . . . . ?
C13 C12 C8 O2 -2.4(9) . . . . ?
C13 C12 C8 C9 177.7(5) . . . . ?
C10 O3 C11 O4 172.7(5) . . . . ?
C10 O3 C11 C12 -6.8(8) . . . . ?
C10 C9 C8 O2 -179.0(5) . . . . ?
C10 C9 C8 C12 1.0(9) . . . . ?
C2 C3 C4 C5 -1.0(10) . . . . ?
C2 C7 C6 C5 2.2(11) . . . . ?
C11 O3 C10 C9 1.3(8) . . . . ?
C11 O3 C10 C15 179.8(6) . . . . ?
C11 C12 C13 N2 -172.7(5) . . . . ?
C11 C12 C13 C14 12.2(8) . . . . ?
C11 C12 C8 O2 173.7(5) . . . . ?
C11 C12 C8 C9 -6.2(8) . . . . ?
C8 C12 C13 N2 3.3(8) . . . . ?
C8 C12 C13 C14 -171.8(5) . . . . ?
C8 C12 C11 O3 8.9(7) . . . . ?
C8 C12 C11 O4 -170.5(6) . . . . ?
C8 C9 C10 O3 1.8(9) . . . . ?
C8 C9 C10 C15 -176.5(6) . . . . ?
C21 C16 C17 C18 -0.4(7) . . . . ?
C17 C16 C21 C20 0.8(7) . . . . ?
C3 C2 C7 C6 0.2(9) . . . . ?
C3 C4 C5 C6 3.5(12) . . . . ?
C7 C2 C3 C4 -0.8(9) . . . . ?
C4 C5 C6 C7 -4.1(12) . . . . ?
C18 C19 C20 C21 2.2(10) . . . . ?
C20 C19 C18 C17 -1.8(10) . . . . ?
